data_4316129
loop_
_publ_author_name
'Theshini Perera'
'Frank R. Fronczek'
'Patricia A. Marzilli'
'Luigi G. Marzilli'

_publ_section_title
;
 Superbasic Amidine Monodentate Ligands in
 fac-[Re(CO)3(5,5'-Me2bipy)(Amidine)]BF4 Complexes: Dependence of Amidine
 Configuration on the Remote Nitrogen Substituents
;
_journal_name_full 'Inorganic Chemistry'
_journal_page_first 7035
_journal_page_last 7045
_journal_paper_doi 10.1021/ic100714m
_journal_volume 49
_journal_year 2010
_chemical_formula_moiety 'C17 H18 N4 O3 Re, B F4 '
_chemical_formula_sum 'C17 H18 B F4 N4 O3 Re'
_chemical_formula_weight 599.36
_chemical_name_systematic
; 
 ? 
;
_space_group_IT_number 14
_symmetry_cell_setting monoclinic
_symmetry_space_group_name_Hall '-P 2ybc'
_symmetry_space_group_name_H-M 'P 1 21/c 1'
_atom_sites_solution_hydrogens geom
_atom_sites_solution_primary direct
_atom_sites_solution_secondary difmap
_audit_creation_method SHELXL-97
_cell_angle_alpha 90
_cell_angle_beta 103.453(12)
_cell_angle_gamma 90
_cell_formula_units_Z 4
_cell_length_a 13.040(3)
_cell_length_b 12.143(3)
_cell_length_c 13.423(4)
_cell_measurement_reflns_used 7120
_cell_measurement_temperature 180.0(5)
_cell_measurement_theta_max 25.0
_cell_measurement_theta_min 2.5
_cell_volume 2067.1(9)
_computing_cell_refinement 'HKL Scalepack (Otwinowski & Minor 1997)'
_computing_data_collection 'COLLECT (Nonius, 2000)'
_computing_data_reduction 'HKL Denzo and Scalepack (Otwinowski & Minor 1997)'
_computing_molecular_graphics 'ORTEP-3 for Windows (Farrugia, 1997)'
_computing_publication_material 'SHELXL-97 (Sheldrick, 2008)'
_computing_structure_refinement 'SHELXL-97 (Sheldrick, 2008)'
_computing_structure_solution 'SIR97 (Altomare  et al., 1999)'
_diffrn_ambient_temperature 180.0(5)
_diffrn_measured_fraction_theta_full 0.998
_diffrn_measured_fraction_theta_max 0.998
_diffrn_measurement_device 'Nonius KappaCCD (with Oxford Cryostream)'
_diffrn_measurement_method ' \w scans with \k offsets'
_diffrn_radiation_monochromator graphite
_diffrn_radiation_source 'fine-focus sealed tube'
_diffrn_radiation_type MoK\a
_diffrn_radiation_wavelength 0.71073
_diffrn_reflns_av_R_equivalents 0.121
_diffrn_reflns_av_sigmaI/netI 0.091
_diffrn_reflns_limit_h_max 15
_diffrn_reflns_limit_h_min -15
_diffrn_reflns_limit_k_max 14
_diffrn_reflns_limit_k_min -14
_diffrn_reflns_limit_l_max 15
_diffrn_reflns_limit_l_min -15
_diffrn_reflns_number 30046
_diffrn_reflns_theta_full 25.06
_diffrn_reflns_theta_max 25.06
_diffrn_reflns_theta_min 2.58
_exptl_absorpt_coefficient_mu 5.940
_exptl_absorpt_correction_T_max 0.756
_exptl_absorpt_correction_T_min 0.648
_exptl_absorpt_correction_type multi-scan
_exptl_absorpt_process_details 'HKL Scalepack (Otwinowski & Minor 1997)'
_exptl_crystal_colour yellow
_exptl_crystal_density_diffrn 1.926
_exptl_crystal_density_method 'not measured'
_exptl_crystal_description fragment
_exptl_crystal_F_000 1152
_exptl_crystal_size_max 0.08
_exptl_crystal_size_mid 0.07
_exptl_crystal_size_min 0.05
_refine_diff_density_max 1.555
_refine_diff_density_min -0.770
_refine_diff_density_rms 0.184
_refine_ls_extinction_method none
_refine_ls_goodness_of_fit_ref 1.027
_refine_ls_hydrogen_treatment constr
_refine_ls_matrix_type full
_refine_ls_number_parameters 274
_refine_ls_number_reflns 3649
_refine_ls_number_restraints 0
_refine_ls_restrained_S_all 1.027
_refine_ls_R_factor_all 0.094
_refine_ls_R_factor_gt 0.048
_refine_ls_shift/su_max 0.001
_refine_ls_shift/su_mean 0.000
_refine_ls_structure_factor_coef Fsqd
_refine_ls_weighting_details 'calc w=1/[\s^2^(Fo^2^)+(0.0331P)^2^+2.9329P] where P=(Fo^2^+2Fc^2^)/3'
_refine_ls_weighting_scheme calc
_refine_ls_wR_factor_gt 0.078
_refine_ls_wR_factor_ref 0.091
_reflns_number_gt 2461
_reflns_number_total 3649
_reflns_threshold_expression I>2\s(I)
_cod_data_source_file ic100714m_si_002_5.cif
_cod_data_source_block Theshini76
_cod_depositor_comments
;
The following automatic conversions were performed:

'_symmetry_cell_setting' value 'Monoclinic' changed to 'monoclinic'
according to the built-in table from CIF Core dictionary named
'cif_core.dic' version 2.4.1 from 2010-06-29.

Automatic conversion script
Id: cif_fix_values 1646 2011-03-28 12:23:43Z adriana 
;
_cod_original_sg_symbol_H-M 'P 21/c '
_cod_database_code 4316129

loop_
_symmetry_equiv_pos_as_xyz
'x, y, z'
'-x, y+1/2, -z+1/2'
'-x, -y, -z'
'x, -y-1/2, z-1/2'

loop_
_atom_site_label
_atom_site_type_symbol
_atom_site_fract_x
_atom_site_fract_y
_atom_site_fract_z
_atom_site_U_iso_or_equiv
_atom_site_adp_type
_atom_site_occupancy
_atom_site_symmetry_multiplicity
_atom_site_calc_flag
_atom_site_refinement_flags
_atom_site_disorder_assembly
_atom_site_disorder_group
Re1 Re 0.61938(3) 0.56869(3) 0.28133(3) 0.03063(14) Uani 1 1 d . . .
O1 O 0.4407(5) 0.5413(6) 0.3926(5) 0.061(2) Uani 1 1 d . . .
O2 O 0.5745(5) 0.8169(6) 0.2774(6) 0.060(2) Uani 1 1 d . . .
O3 O 0.4474(5) 0.5348(6) 0.0841(5) 0.053(2) Uani 1 1 d . . .
N1 N 0.7536(5) 0.5910(5) 0.2136(5) 0.0242(17) Uani 1 1 d . . .
N2 N 0.7535(5) 0.5888(5) 0.4115(5) 0.0270(17) Uani 1 1 d . . .
N3 N 0.6721(5) 0.4004(6) 0.2822(6) 0.037(2) Uani 1 1 d . . .
H3N H 0.6964 0.3843 0.2280 0.044 Uiso 1 1 calc R . .
N4 N 0.6339(7) 0.3207(8) 0.4256(7) 0.074(3) Uani 1 1 d . . .
H41N H 0.6014 0.3801 0.4399 0.089 Uiso 1 1 calc R . .
H42N H 0.6389 0.2623 0.4652 0.089 Uiso 1 1 calc R . .
C1 C 0.7499(6) 0.5911(7) 0.1140(7) 0.032(2) Uani 1 1 d . . .
H1 H 0.6826 0.5857 0.0682 0.039 Uiso 1 1 calc R . .
C2 C 0.8379(7) 0.5986(7) 0.0714(7) 0.035(2) Uani 1 1 d . . .
C3 C 0.9349(7) 0.6117(7) 0.1395(7) 0.035(2) Uani 1 1 d . . .
H3 H 0.9971 0.6199 0.1148 0.042 Uiso 1 1 calc R . .
C4 C 0.9404(7) 0.6126(7) 0.2440(8) 0.033(2) Uani 1 1 d . . .
H4 H 1.0069 0.6204 0.2908 0.039 Uiso 1 1 calc R . .
C5 C 0.8498(6) 0.6024(6) 0.2812(7) 0.024(2) Uani 1 1 d . . .
C6 C 0.8501(6) 0.6019(7) 0.3896(7) 0.032(2) Uani 1 1 d . . .
C7 C 0.9383(6) 0.6190(7) 0.4679(7) 0.032(2) Uani 1 1 d . . .
H7 H 1.0046 0.6321 0.4522 0.038 Uiso 1 1 calc R . .
C8 C 0.9305(7) 0.6171(7) 0.5688(7) 0.032(2) Uani 1 1 d . . .
H8 H 0.9915 0.6274 0.6226 0.039 Uiso 1 1 calc R . .
C9 C 0.8330(6) 0.6000(7) 0.5909(7) 0.030(2) Uani 1 1 d . . .
C10 C 0.7487(7) 0.5864(7) 0.5101(7) 0.033(2) Uani 1 1 d . . .
H10 H 0.6817 0.5743 0.5247 0.039 Uiso 1 1 calc R . .
C11 C 0.8261(7) 0.5935(8) -0.0426(7) 0.047(3) Uani 1 1 d . . .
H11A H 0.8900 0.6222 -0.0598 0.070 Uiso 1 1 calc R . .
H11B H 0.7653 0.6380 -0.0767 0.070 Uiso 1 1 calc R . .
H11C H 0.8151 0.5169 -0.0656 0.070 Uiso 1 1 calc R . .
C12 C 0.8214(7) 0.5950(8) 0.7004(7) 0.043(3) Uani 1 1 d . . .
H12A H 0.7619 0.6413 0.7077 0.065 Uiso 1 1 calc R . .
H12B H 0.8862 0.6217 0.7465 0.065 Uiso 1 1 calc R . .
H12C H 0.8084 0.5187 0.7180 0.065 Uiso 1 1 calc R . .
C13 C 0.5087(7) 0.5487(8) 0.3518(7) 0.038(3) Uani 1 1 d . . .
C14 C 0.5895(6) 0.7247(8) 0.2782(7) 0.033(2) Uani 1 1 d . . .
C15 C 0.5116(7) 0.5477(7) 0.1563(7) 0.035(2) Uani 1 1 d . . .
C16 C 0.6765(8) 0.3192(9) 0.3423(9) 0.049(3) Uani 1 1 d . . .
C17 C 0.7257(8) 0.2121(9) 0.3233(9) 0.069(3) Uani 1 1 d . . .
H17A H 0.6705 0.1565 0.3018 0.103 Uiso 1 1 calc R . .
H17B H 0.7746 0.1878 0.3864 0.103 Uiso 1 1 calc R . .
H17C H 0.7641 0.2219 0.2693 0.103 Uiso 1 1 calc R . .
B1 B 0.8472(10) 0.2997(10) 0.1097(11) 0.048(3) Uani 1 1 d . . .
F1 F 0.7447(4) 0.3440(4) 0.0795(4) 0.0553(16) Uani 1 1 d . . .
F2 F 0.8916(5) 0.3351(6) 0.2070(5) 0.090(2) Uani 1 1 d . . .
F3 F 0.9063(5) 0.3336(6) 0.0432(6) 0.091(2) Uani 1 1 d . . .
F4 F 0.8384(4) 0.1855(5) 0.1061(5) 0.075(2) Uani 1 1 d . . .

loop_
_atom_site_aniso_label
_atom_site_aniso_U_11
_atom_site_aniso_U_22
_atom_site_aniso_U_33
_atom_site_aniso_U_23
_atom_site_aniso_U_13
_atom_site_aniso_U_12
Re1 0.02123(19) 0.0329(2) 0.0371(2) -0.0004(2) 0.00556(14) -0.0016(2)
O1 0.037(4) 0.097(7) 0.059(5) 0.013(4) 0.029(4) 0.009(4)
O2 0.043(4) 0.039(5) 0.090(6) -0.012(4) 0.002(4) 0.008(3)
O3 0.040(4) 0.071(6) 0.042(4) -0.009(4) -0.004(4) -0.003(4)
N1 0.021(4) 0.021(4) 0.030(4) 0.005(3) 0.005(3) 0.000(3)
N2 0.026(4) 0.029(5) 0.026(4) 0.003(4) 0.006(3) 0.003(3)
N3 0.031(4) 0.035(5) 0.045(5) -0.005(4) 0.010(4) -0.004(3)
N4 0.091(7) 0.076(8) 0.051(7) 0.011(6) 0.008(6) 0.013(6)
C1 0.025(5) 0.036(6) 0.035(6) 0.002(5) 0.006(4) 0.000(4)
C2 0.039(6) 0.025(6) 0.043(6) 0.005(4) 0.015(5) 0.000(4)
C3 0.029(5) 0.034(6) 0.046(7) -0.005(5) 0.014(5) 0.001(4)
C4 0.027(5) 0.026(5) 0.045(7) 0.001(5) 0.008(5) -0.004(4)
C5 0.024(5) 0.018(5) 0.031(6) 0.008(4) 0.008(4) 0.002(3)
C6 0.027(5) 0.026(6) 0.049(7) -0.002(4) 0.019(5) 0.001(4)
C7 0.021(5) 0.027(5) 0.043(6) -0.003(5) -0.004(4) 0.001(4)
C8 0.039(6) 0.026(5) 0.026(6) -0.006(4) -0.005(4) 0.006(4)
C9 0.024(5) 0.043(7) 0.026(5) -0.012(4) 0.010(4) -0.006(4)
C10 0.033(5) 0.033(6) 0.033(6) -0.004(5) 0.009(4) -0.009(4)
C11 0.054(6) 0.059(8) 0.028(6) 0.004(5) 0.012(5) -0.007(5)
C12 0.044(6) 0.045(7) 0.042(6) 0.002(5) 0.014(5) 0.002(5)
C13 0.022(5) 0.057(7) 0.038(6) 0.001(5) 0.009(4) 0.003(5)
C14 0.017(5) 0.038(6) 0.043(6) -0.004(5) 0.002(4) -0.005(4)
C15 0.020(5) 0.042(7) 0.040(6) -0.002(5) 0.002(4) -0.001(4)
C16 0.044(6) 0.051(8) 0.050(8) -0.004(6) 0.008(6) 0.001(5)
C17 0.068(8) 0.055(8) 0.077(9) 0.010(7) 0.005(6) -0.001(6)
B1 0.058(8) 0.015(7) 0.064(10) -0.016(7) 0.005(7) -0.005(6)
F1 0.040(3) 0.050(4) 0.069(4) -0.009(3) 0.000(3) 0.015(3)
F2 0.077(5) 0.084(5) 0.084(5) -0.013(4) -0.031(4) -0.001(4)
F3 0.074(5) 0.077(5) 0.135(7) 0.001(5) 0.051(5) 0.013(4)
F4 0.044(3) 0.058(5) 0.113(6) 0.002(4) -0.001(3) 0.010(3)

loop_
_atom_type_symbol
_atom_type_description
_atom_type_scat_dispersion_real
_atom_type_scat_dispersion_imag
_atom_type_scat_source
C C 0.0033 0.0016 'International Tables Vol C Tables 4.2.6.8 and 6.1.1.4'
H H 0.0000 0.0000 'International Tables Vol C Tables 4.2.6.8 and 6.1.1.4'
B B 0.0013 0.0007 'International Tables Vol C Tables 4.2.6.8 and 6.1.1.4'
F F 0.0171 0.0103 'International Tables Vol C Tables 4.2.6.8 and 6.1.1.4'
N N 0.0061 0.0033 'International Tables Vol C Tables 4.2.6.8 and 6.1.1.4'
O O 0.0106 0.0060 'International Tables Vol C Tables 4.2.6.8 and 6.1.1.4'
Re Re -1.0185 7.2310 'International Tables Vol C Tables 4.2.6.8 and 6.1.1.4'

loop_
_geom_angle_atom_site_label_1
_geom_angle_atom_site_label_2
_geom_angle_atom_site_label_3
_geom_angle
_geom_angle_site_symmetry_1
_geom_angle_site_symmetry_3
_geom_angle_publ_flag
C13 Re1 C14 87.9(4) . . ?
C13 Re1 C15 86.2(4) . . ?
C14 Re1 C15 90.4(4) . . ?
C13 Re1 N3 98.8(4) . . ?
C14 Re1 N3 172.8(3) . . ?
C15 Re1 N3 92.7(3) . . ?
C13 Re1 N1 175.4(3) . . ?
C14 Re1 N1 92.7(3) . . ?
C15 Re1 N1 98.4(3) . . ?
N3 Re1 N1 80.4(3) . . ?
C13 Re1 N2 100.1(3) . . ?
C14 Re1 N2 91.6(3) . . ?
C15 Re1 N2 173.5(3) . . ?
N3 Re1 N2 84.6(3) . . ?
N1 Re1 N2 75.3(3) . . ?
C1 N1 C5 118.6(7) . . ?
C1 N1 Re1 125.4(5) . . ?
C5 N1 Re1 116.0(6) . . ?
C10 N2 C6 118.2(7) . . ?
C10 N2 Re1 125.2(5) . . ?
C6 N2 Re1 116.6(6) . . ?
C16 N3 Re1 135.1(7) . . ?
C16 N3 H3N 112.5 . . ?
Re1 N3 H3N 112.5 . . ?
C16 N4 H41N 120.0 . . ?
C16 N4 H42N 120.0 . . ?
H41N N4 H42N 120.0 . . ?
N1 C1 C2 124.8(8) . . ?
N1 C1 H1 117.6 . . ?
C2 C1 H1 117.6 . . ?
C3 C2 C1 116.6(9) . . ?
C3 C2 C11 122.6(8) . . ?
C1 C2 C11 120.9(8) . . ?
C2 C3 C4 119.5(8) . . ?
C2 C3 H3 120.3 . . ?
C4 C3 H3 120.3 . . ?
C3 C4 C5 120.9(8) . . ?
C3 C4 H4 119.5 . . ?
C5 C4 H4 119.5 . . ?
N1 C5 C4 119.5(8) . . ?
N1 C5 C6 116.7(7) . . ?
C4 C5 C6 123.7(7) . . ?
N2 C6 C7 119.9(8) . . ?
N2 C6 C5 115.3(7) . . ?
C7 C6 C5 124.7(8) . . ?
C6 C7 C8 120.4(8) . . ?
C6 C7 H7 119.8 . . ?
C8 C7 H7 119.8 . . ?
C7 C8 C9 119.5(8) . . ?
C7 C8 H8 120.3 . . ?
C9 C8 H8 120.3 . . ?
C10 C9 C8 117.2(8) . . ?
C10 C9 C12 121.6(8) . . ?
C8 C9 C12 121.2(8) . . ?
N2 C10 C9 124.7(8) . . ?
N2 C10 H10 117.7 . . ?
C9 C10 H10 117.7 . . ?
C2 C11 H11A 109.5 . . ?
C2 C11 H11B 109.5 . . ?
H11A C11 H11B 109.5 . . ?
C2 C11 H11C 109.5 . . ?
H11A C11 H11C 109.5 . . ?
H11B C11 H11C 109.5 . . ?
C9 C12 H12A 109.5 . . ?
C9 C12 H12B 109.5 . . ?
H12A C12 H12B 109.5 . . ?
C9 C12 H12C 109.5 . . ?
H12A C12 H12C 109.5 . . ?
H12B C12 H12C 109.5 . . ?
O1 C13 Re1 177.0(9) . . ?
O2 C14 Re1 178.2(7) . . ?
O3 C15 Re1 178.9(8) . . ?
N3 C16 N4 123.2(10) . . ?
N3 C16 C17 121.6(10) . . ?
N4 C16 C17 115.1(11) . . ?
C16 C17 H17A 109.5 . . ?
C16 C17 H17B 109.5 . . ?
H17A C17 H17B 109.5 . . ?
C16 C17 H17C 109.5 . . ?
H17A C17 H17C 109.5 . . ?
H17B C17 H17C 109.5 . . ?
F2 B1 F3 110.5(10) . . ?
F2 B1 F4 111.1(10) . . ?
F3 B1 F4 109.3(10) . . ?
F2 B1 F1 108.5(9) . . ?
F3 B1 F1 109.7(10) . . ?
F4 B1 F1 107.8(9) . . ?

loop_
_geom_bond_atom_site_label_1
_geom_bond_atom_site_label_2
_geom_bond_distance
_geom_bond_site_symmetry_2
_geom_bond_publ_flag
Re1 C13 1.915(9) . ?
Re1 C14 1.932(10) . ?
Re1 C15 1.939(9) . ?
Re1 N3 2.156(7) . ?
Re1 N1 2.169(6) . ?
Re1 N2 2.180(6) . ?
O1 C13 1.150(10) . ?
O2 C14 1.136(10) . ?
O3 C15 1.135(9) . ?
N1 C1 1.327(10) . ?
N1 C5 1.374(10) . ?
N2 C10 1.339(10) . ?
N2 C6 1.368(10) . ?
N3 C16 1.266(12) . ?
N3 H3N 0.8800 . ?
N4 C16 1.359(12) . ?
N4 H41N 0.8800 . ?
N4 H42N 0.8800 . ?
C1 C2 1.399(12) . ?
C1 H1 0.9500 . ?
C2 C3 1.386(12) . ?
C2 C11 1.503(12) . ?
C3 C4 1.388(12) . ?
C3 H3 0.9500 . ?
C4 C5 1.390(11) . ?
C4 H4 0.9500 . ?
C5 C6 1.454(11) . ?
C6 C7 1.381(11) . ?
C7 C8 1.382(12) . ?
C7 H7 0.9500 . ?
C8 C9 1.388(11) . ?
C8 H8 0.9500 . ?
C9 C10 1.363(11) . ?
C9 C12 1.514(12) . ?
C10 H10 0.9500 . ?
C11 H11A 0.9800 . ?
C11 H11B 0.9800 . ?
C11 H11C 0.9800 . ?
C12 H12A 0.9800 . ?
C12 H12B 0.9800 . ?
C12 H12C 0.9800 . ?
C16 C17 1.498(14) . ?
C17 H17A 0.9800 . ?
C17 H17B 0.9800 . ?
C17 H17C 0.9800 . ?
B1 F2 1.369(13) . ?
B1 F3 1.371(14) . ?
B1 F4 1.392(12) . ?
B1 F1 1.410(13) . ?

loop_
_geom_hbond_atom_site_label_D
_geom_hbond_atom_site_label_H
_geom_hbond_atom_site_label_A
_geom_hbond_distance_DH
_geom_hbond_distance_HA
_geom_hbond_distance_DA
_geom_hbond_angle_DHA
_geom_hbond_site_symmetry_A
N3 H3N F1 0.88 2.28 3.157(10) 175.1 .
N4 H41N O1 0.88 2.62 3.288(12) 134.0 3_666
N4 H42N F1 0.88 2.22 2.995(11) 146.3 4_566

loop_
_geom_torsion_atom_site_label_1
_geom_torsion_atom_site_label_2
_geom_torsion_atom_site_label_3
_geom_torsion_atom_site_label_4
_geom_torsion
_geom_torsion_site_symmetry_1
_geom_torsion_site_symmetry_2
_geom_torsion_site_symmetry_3
_geom_torsion_site_symmetry_4
_geom_torsion_publ_flag
C14 Re1 N1 C1 -89.3(7) . . . . ?
C15 Re1 N1 C1 1.6(7) . . . . ?
N3 Re1 N1 C1 92.9(7) . . . . ?
N2 Re1 N1 C1 179.8(7) . . . . ?
C14 Re1 N1 C5 92.8(6) . . . . ?
C15 Re1 N1 C5 -176.4(6) . . . . ?
N3 Re1 N1 C5 -85.1(5) . . . . ?
N2 Re1 N1 C5 1.8(5) . . . . ?
C13 Re1 N2 C10 -0.1(7) . . . . ?
C14 Re1 N2 C10 88.0(7) . . . . ?
N3 Re1 N2 C10 -98.2(7) . . . . ?
N1 Re1 N2 C10 -179.6(7) . . . . ?
C13 Re1 N2 C6 178.0(6) . . . . ?
C14 Re1 N2 C6 -93.9(6) . . . . ?
N3 Re1 N2 C6 79.9(6) . . . . ?
N1 Re1 N2 C6 -1.5(6) . . . . ?
C13 Re1 N3 C16 -31.6(9) . . . . ?
C15 Re1 N3 C16 -118.1(9) . . . . ?
N1 Re1 N3 C16 143.8(9) . . . . ?
N2 Re1 N3 C16 67.8(9) . . . . ?
C5 N1 C1 C2 2.1(12) . . . . ?
Re1 N1 C1 C2 -175.8(6) . . . . ?
N1 C1 C2 C3 -3.0(13) . . . . ?
N1 C1 C2 C11 177.5(8) . . . . ?
C1 C2 C3 C4 2.3(12) . . . . ?
C11 C2 C3 C4 -178.2(8) . . . . ?
C2 C3 C4 C5 -1.0(13) . . . . ?
C1 N1 C5 C4 -0.6(11) . . . . ?
Re1 N1 C5 C4 177.5(6) . . . . ?
C1 N1 C5 C6 180.0(7) . . . . ?
Re1 N1 C5 C6 -2.0(9) . . . . ?
C3 C4 C5 N1 0.1(12) . . . . ?
C3 C4 C5 C6 179.5(8) . . . . ?
C10 N2 C6 C7 -4.1(12) . . . . ?
Re1 N2 C6 C7 177.7(6) . . . . ?
C10 N2 C6 C5 179.2(7) . . . . ?
Re1 N2 C6 C5 1.0(9) . . . . ?
N1 C5 C6 N2 0.7(11) . . . . ?
C4 C5 C6 N2 -178.8(7) . . . . ?
N1 C5 C6 C7 -175.9(7) . . . . ?
C4 C5 C6 C7 4.7(14) . . . . ?
N2 C6 C7 C8 3.5(12) . . . . ?
C5 C6 C7 C8 179.9(8) . . . . ?
C6 C7 C8 C9 -1.3(13) . . . . ?
C7 C8 C9 C10 -0.4(13) . . . . ?
C7 C8 C9 C12 178.7(8) . . . . ?
C6 N2 C10 C9 2.5(13) . . . . ?
Re1 N2 C10 C9 -179.4(7) . . . . ?
C8 C9 C10 N2 -0.3(14) . . . . ?
C12 C9 C10 N2 -179.4(8) . . . . ?
Re1 N3 C16 N4 6.9(15) . . . . ?
Re1 N3 C16 C17 -175.8(6) . . . . ?
